data_4000147
_journal_name_full 'Chemistry of Materials'
_journal_paper_doi 10.1021/cm0107777
_journal_year 2002
_chemical_formula_sum 'C5 H10 F6 N2 O4 S2'
_chemical_formula_weight 340.27
_chemical_melting_point 80.0(10)
_chemical_name_systematic
;
 N,N,N-Trimethylammonium bis(trifluoromethylsulphonyl)amide
;
_space_group_IT_number 14
_symmetry_cell_setting monoclinic
_symmetry_space_group_name_Hall '-P 2ybc'
_symmetry_space_group_name_H-M 'P 1 21/c 1'
_atom_sites_solution_hydrogens geom
_atom_sites_solution_primary direct
_atom_sites_solution_secondary difmap
_cell_angle_alpha 90.00
_cell_angle_beta 106.552(1)
_cell_angle_gamma 90.00
_cell_formula_units_Z 4
_cell_length_a 7.6084(1)
_cell_length_b 14.2150(3)
_cell_length_c 12.5086(3)
_cell_measurement_temperature 133(2)
_cell_volume 1296.8(4)
_diffrn_ambient_temperature 133(2)
_diffrn_detector_area_resol_mean ?
_diffrn_measurement_device_type 'Enraf Nonius CCD'
_diffrn_measurement_method '1 deg scans in phi and omega'
_diffrn_radiation_monochromator graphite
_diffrn_radiation_source 'fine-focus sealed tube'
_diffrn_radiation_type MoK\a
_diffrn_radiation_wavelength 0.71073
_diffrn_reflns_av_R_equivalents 0.0389
_diffrn_reflns_av_sigmaI/netI 0.0281
_diffrn_reflns_limit_h_max 10
_diffrn_reflns_limit_h_min -10
_diffrn_reflns_limit_k_max 18
_diffrn_reflns_limit_k_min -18
_diffrn_reflns_limit_l_max 16
_diffrn_reflns_limit_l_min -16
_diffrn_reflns_number 17121
_diffrn_reflns_theta_max 28.28
_diffrn_reflns_theta_min 2.79
_diffrn_standards_decay_% ?
_diffrn_standards_interval_count ?
_diffrn_standards_interval_time ?
_diffrn_standards_number ?
_exptl_absorpt_coefficient_mu 0.495
_exptl_absorpt_correction_T_max ?
_exptl_absorpt_correction_T_min ?
_exptl_absorpt_correction_type ?
_exptl_absorpt_process_details none
_exptl_crystal_colour colourless
_exptl_crystal_density_diffrn 1.743
_exptl_crystal_density_meas ?
_exptl_crystal_density_method 'not measured'
_exptl_crystal_description prismatic
_exptl_crystal_F_000 688
_exptl_crystal_size_max 0.25
_exptl_crystal_size_mid 0.25
_exptl_crystal_size_min 0.25
_refine_ls_extinction_coef ?
_refine_ls_extinction_method none
_refine_ls_goodness_of_fit_ref 1.080
_refine_ls_hydrogen_treatment mixed
_refine_ls_matrix_type full
_refine_ls_number_parameters 212
_refine_ls_number_reflns 3188
_refine_ls_number_restraints 0
_refine_ls_restrained_S_all 1.080
_refine_ls_R_factor_all 0.0401
_refine_ls_R_factor_gt 0.0314
_refine_ls_shift/su_max 0.001
_refine_ls_shift/su_mean 0.000
_refine_ls_structure_factor_coef Fsqd
_refine_ls_weighting_details 'calc w=1/[\s^2^(Fo^2^)+(0.0441P)^2^+0.3281P] where P=(Fo^2^+2Fc^2^)/3'
_refine_ls_weighting_scheme calc
_refine_ls_wR_factor_gt 0.0788
_refine_ls_wR_factor_ref 0.0840
_reflns_number_gt 2710
_reflns_number_total 3188
_reflns_threshold_expression >2sigma(I)
_cod_depositor_comments
;
The following automatic conversions were performed:

'_chemical_melting_point' value '79-81' was changed to '80.0(10)' -
the average value was taken and precision was estimated.

Automatic conversion script
Id: cif_fix_values 1646 2011-03-28 12:23:43Z adriana 
;
_cod_original_sg_symbol_H-M P21/c
_cod_database_code 4000147

loop_
_symmetry_equiv_pos_as_xyz
'x, y, z'
'-x, y+1/2, -z+1/2'
'-x, -y, -z'
'x, -y-1/2, z-1/2'

loop_
_atom_site_label
_atom_site_type_symbol
_atom_site_fract_x
_atom_site_fract_y
_atom_site_fract_z
_atom_site_U_iso_or_equiv
_atom_site_adp_type
_atom_site_occupancy
_atom_site_symmetry_multiplicity
_atom_site_calc_flag
_atom_site_refinement_flags
_atom_site_disorder_assembly
_atom_site_disorder_group
S1 S 0.79742(5) 0.19911(2) 0.74679(3) 0.02258(11) Uani 1 1 d . . .
S2 S 0.69948(5) 0.38282(2) 0.78438(3) 0.02196(10) Uani 1 1 d . . .
F1 F 0.78380(14) 0.18969(7) 0.95248(8) 0.0388(2) Uani 1 1 d . . .
F2 F 0.57119(14) 0.11180(7) 0.83645(9) 0.0421(3) Uani 1 1 d . . .
F3 F 0.84725(17) 0.05831(7) 0.88583(10) 0.0508(3) Uani 1 1 d . . .
F4 F 0.92306(13) 0.41433(7) 0.66437(9) 0.0391(2) Uani 1 1 d . . .
F5 F 0.80794(14) 0.53923(7) 0.71646(9) 0.0434(3) Uani 1 1 d . . .
F6 F 0.64263(15) 0.45354(7) 0.58379(8) 0.0412(2) Uani 1 1 d . . .
O1 O 0.98739(13) 0.22423(7) 0.78930(9) 0.0265(2) Uani 1 1 d . . .
O2 O 0.74451(15) 0.13649(8) 0.65385(9) 0.0331(3) Uani 1 1 d . . .
O3 O 0.85445(15) 0.38710(7) 0.88173(9) 0.0294(2) Uani 1 1 d . . .
O4 O 0.53220(15) 0.42536(8) 0.78890(10) 0.0325(3) Uani 1 1 d . . .
N1 N 1.22450(17) 0.32459(9) 0.97745(10) 0.0259(3) Uani 1 1 d . . .
N2 N 0.65635(16) 0.28319(9) 0.72716(10) 0.0254(3) Uani 1 1 d . . .
C1 C 1.1868(3) 0.29797(19) 1.08357(15) 0.0477(5) Uani 1 1 d . . .
C2 C 1.3625(2) 0.26198(13) 0.95003(16) 0.0355(4) Uani 1 1 d . . .
C3 C 1.2815(3) 0.42511(13) 0.97885(19) 0.0428(4) Uani 1 1 d . . .
C4 C 0.7470(2) 0.13559(11) 0.86215(14) 0.0303(3) Uani 1 1 d . . .
C5 C 0.7717(2) 0.45132(11) 0.68043(13) 0.0291(3) Uani 1 1 d . . .
H1 H 1.128(3) 0.3193(12) 0.9285(15) 0.027(4) Uiso 1 1 d . . .
H2 H 1.367(3) 0.2799(15) 0.8745(18) 0.051(6) Uiso 1 1 d . . .
H3 H 1.312(3) 0.1994(17) 0.9478(18) 0.055(6) Uiso 1 1 d . . .
H4 H 1.472(3) 0.2669(16) 1.0050(18) 0.051(6) Uiso 1 1 d . . .
H5 H 1.152(3) 0.2314(19) 1.0770(19) 0.059(7) Uiso 1 1 d . . .
H6 H 1.090(3) 0.3407(16) 1.0932(17) 0.051(6) Uiso 1 1 d . . .
H7 H 1.296(3) 0.3058(15) 1.1391(18) 0.054(6) Uiso 1 1 d . . .
H8 H 1.398(3) 0.4278(15) 1.0402(18) 0.052(6) Uiso 1 1 d . . .
H9 H 1.298(3) 0.4345(16) 0.9002(19) 0.056(6) Uiso 1 1 d . . .
H10 H 1.186(3) 0.4634(15) 0.9951(17) 0.048(5) Uiso 1 1 d . . .

loop_
_atom_site_aniso_label
_atom_site_aniso_U_11
_atom_site_aniso_U_22
_atom_site_aniso_U_33
_atom_site_aniso_U_23
_atom_site_aniso_U_13
_atom_site_aniso_U_12
S1 0.02099(18) 0.02122(18) 0.02459(19) -0.00256(13) 0.00496(13) -0.00037(12)
S2 0.02050(18) 0.02237(18) 0.02344(18) 0.00068(13) 0.00696(13) 0.00235(12)
F1 0.0507(6) 0.0388(5) 0.0289(5) 0.0011(4) 0.0147(4) -0.0038(4)
F2 0.0375(6) 0.0354(5) 0.0586(7) -0.0011(5) 0.0220(5) -0.0111(4)
F3 0.0631(7) 0.0343(6) 0.0636(7) 0.0216(5) 0.0318(6) 0.0231(5)
F4 0.0377(5) 0.0381(5) 0.0512(6) 0.0027(5) 0.0281(5) 0.0013(4)
F5 0.0540(7) 0.0226(5) 0.0598(7) -0.0018(5) 0.0261(5) -0.0068(4)
F6 0.0521(6) 0.0431(6) 0.0273(5) 0.0084(4) 0.0095(4) 0.0100(5)
O1 0.0197(5) 0.0284(5) 0.0311(5) -0.0047(5) 0.0069(4) 0.0006(4)
O2 0.0359(6) 0.0298(6) 0.0307(6) -0.0098(5) 0.0047(5) -0.0029(5)
O3 0.0299(6) 0.0300(6) 0.0245(5) -0.0062(4) 0.0017(4) 0.0061(4)
O4 0.0280(6) 0.0324(6) 0.0412(6) 0.0047(5) 0.0164(5) 0.0096(4)
N1 0.0196(6) 0.0337(7) 0.0228(6) -0.0052(5) 0.0033(5) 0.0000(5)
N2 0.0196(6) 0.0227(6) 0.0306(6) -0.0005(5) 0.0019(5) -0.0008(5)
C1 0.0332(10) 0.0822(17) 0.0273(9) 0.0050(9) 0.0082(7) -0.0022(10)
C2 0.0244(8) 0.0399(10) 0.0392(9) -0.0086(8) 0.0042(7) 0.0061(7)
C3 0.0354(10) 0.0343(9) 0.0599(12) -0.0127(9) 0.0156(9) -0.0061(7)
C4 0.0323(8) 0.0219(7) 0.0388(8) 0.0013(7) 0.0134(7) 0.0021(6)
C5 0.0329(8) 0.0235(7) 0.0331(8) 0.0001(6) 0.0131(6) 0.0009(6)
